data_2007695
loop_
_publ_author_name
'Eknoian, Michael W.'
'Webb, Thomas R.'
'Worley, S. Davis'
'Fleury, Jennifer R.'
'Maddox, Spencer D.'

_publ_section_title
;
 Two Oxazolidinone Derivatives
;
_journal_issue 10
_journal_name_full 'Acta Crystallographica Section C'
_journal_page_first 1529
_journal_page_last 1532
_journal_paper_doi 10.1107/S0108270198005654
_journal_volume 54
_journal_year 1998
_chemical_formula_moiety 'C6 H11 N O3'
_chemical_formula_sum 'C6 H11 N O3'
_chemical_formula_weight 145.16
_chemical_name_systematic '  4-ethyl-4-hydroxymethyl-2-oxazolidinone'
_space_group_IT_number 15
_symmetry_cell_setting monoclinic
_symmetry_space_group_name_Hall '-C 2yc'
_symmetry_space_group_name_H-M 'C 1 2/c 1'
_audit_creation_method SHELXL
_cell_angle_alpha 90.00
_cell_angle_beta 106.85(3)
_cell_angle_gamma 90.00
_cell_formula_units_Z 8
_cell_length_a 10.450(3)
_cell_length_b 8.198(3)
_cell_length_c 17.497(7)
_cell_measurement_reflns_used 25
_cell_measurement_temperature 294(2)
_cell_measurement_theta_max 15.0
_cell_measurement_theta_min 7.5
_cell_volume 1434.6(9)
_computing_cell_refinement P3
_computing_data_collection 'P3 (Siemens, 1990a)'
_computing_data_reduction 'SHELXTL (Siemens, 1994)'
_computing_molecular_graphics 'XP in SHELXTL'
_computing_publication_material 'XCIF in SHELXTL'
_computing_structure_refinement 'SHELXL93 (Sheldrick, 1993)'
_computing_structure_solution 'SHELXS86 (Sheldrick, 1985)'
_diffrn_ambient_temperature 294(2)
_diffrn_measurement_device 'Siemens R3m/v'
_diffrn_measurement_method 2\q-\w
_diffrn_radiation_monochromator graphite
_diffrn_radiation_source 'fine-focus sealed tube'
_diffrn_radiation_type MoK\a
_diffrn_radiation_wavelength 0.71073
_diffrn_reflns_av_R_equivalents 0.016
_diffrn_reflns_av_sigmaI/netI 0.0149
_diffrn_reflns_limit_h_max 12
_diffrn_reflns_limit_h_min 0
_diffrn_reflns_limit_k_max 9
_diffrn_reflns_limit_k_min 0
_diffrn_reflns_limit_l_max 19
_diffrn_reflns_limit_l_min -20
_diffrn_reflns_number 1335
_diffrn_reflns_theta_max 25.05
_diffrn_reflns_theta_min 2.43
_diffrn_standards_decay_% <1
_diffrn_standards_interval_count 100
_diffrn_standards_number 2
_exptl_absorpt_coefficient_mu 0.108
_exptl_absorpt_correction_T_max 0.974
_exptl_absorpt_correction_T_min 0.933
_exptl_absorpt_correction_type '\y scan of 7 reflections'
_exptl_absorpt_process_details '(XEMP; Siemens, 1990b) '
_exptl_crystal_colour White
_exptl_crystal_density_diffrn 1.344
_exptl_crystal_density_method 'not measured'
_exptl_crystal_description 'Thick plate'
_exptl_crystal_F_000 624
_exptl_crystal_size_max 0.58
_exptl_crystal_size_mid 0.56
_exptl_crystal_size_min 0.24
_refine_diff_density_max 0.18
_refine_diff_density_min -0.14
_refine_ls_extinction_method none
_refine_ls_goodness_of_fit_all 1.081
_refine_ls_goodness_of_fit_obs 1.107
_refine_ls_hydrogen_treatment 'H atoms: amido and hydroxyl H atoms refined, others riding; fixed U'
_refine_ls_matrix_type full
_refine_ls_number_parameters 97
_refine_ls_number_reflns 1262
_refine_ls_number_restraints 0
_refine_ls_restrained_S_all 1.090
_refine_ls_restrained_S_obs 1.107
_refine_ls_R_factor_all 0.046
_refine_ls_R_factor_obs 0.037
_refine_ls_shift/esd_max 0.000
_refine_ls_shift/esd_mean 0.000
_refine_ls_structure_factor_coef Fsqd
_refine_ls_weighting_details 'w = 1/[\s^2^(Fo^2^)+(0.0470P)^2^+0.9955P] where P = (Fo^2^+2Fc^2^)/3'
_refine_ls_weighting_scheme calc
_refine_ls_wR_factor_all 0.103
_refine_ls_wR_factor_obs 0.096
_reflns_number_observed 1073
_reflns_number_total 1263
_reflns_observed_criterion I>2\s(I)
_cod_data_source_file bk1395.cif
_cod_data_source_block 2
_cod_depositor_comments
;
The following automatic conversions were performed:
'_symmetry_cell_setting' value 'Monoclinic' changed to 'monoclinic'
according to '/home/saulius/struct/CIF-dictionaries/cif_core.dic'
dictionary named 'cif_core.dic' version 2.4.1 from 2010-06-29.

Automatic conversion script
Id: cif_fix_enum 1527 2010-12-29 10:47:43Z saulius 

The following automatic conversions were performed:

'_symmetry_cell_setting' value 'Monoclinic' changed to 'monoclinic'
according to /home/saulius/struct/CIF-dictionaries/cif_core.dic
dictionary named 'cif_core.dic' version 2.4.1 from 2010-06-29.

Automatic conversion script
Id: cif_fix_values 1715 2011-07-08 13:25:40Z adriana 

The following automatic conversions were performed:

'_refine_ls_weighting_scheme' value 'calc w =
1/[\s^2^(Fo^2^)+(0.0470P)^2^+0.9955P] where P = (Fo^2^+2Fc^2^)/3' was
changed to 'calc'. New tag '_refine_ls_weighting_details' was
created. The value of the new tag was set to 'w =
1/[\s^2^(Fo^2^)+(0.0470P)^2^+0.9955P] where P = (Fo^2^+2Fc^2^)/3'.

Automatic conversion script
Id: cif_fix_values 3143 2015-03-26 13:38:13Z robertas 
;
_cod_original_sg_symbol_H-M 'C 2/c'
_cod_database_code 2007695

loop_
_symmetry_equiv_pos_as_xyz
'x, y, z'
'-x, y, -z+1/2'
'x+1/2, y+1/2, z'
'-x+1/2, y+1/2, -z+1/2'
'-x, -y, -z'
'x, -y, z-1/2'
'-x+1/2, -y+1/2, -z'
'x+1/2, -y+1/2, z-1/2'

loop_
_atom_site_aniso_label
_atom_site_aniso_U_11
_atom_site_aniso_U_22
_atom_site_aniso_U_33
_atom_site_aniso_U_12
_atom_site_aniso_U_13
_atom_site_aniso_U_23
O1 0.0299(6) 0.0614(8) 0.0567(8) -0.0056(6) 0.0145(5) 0.0037(6)
C1 0.0334(9) 0.0380(9) 0.0341(8) -0.0005(7) 0.0121(6) 0.0020(7)
N 0.0314(7) 0.0277(7) 0.0474(8) -0.0019(6) 0.0134(6) -0.0031(6)
C2 0.0284(8) 0.0282(8) 0.0388(8) -0.0019(6) 0.0115(6) -0.0011(6)
C3 0.0385(9) 0.0355(9) 0.0578(10) -0.0037(7) 0.0176(8) -0.0097(8)
O2 0.0371(7) 0.0403(7) 0.0679(8) 0.0056(5) 0.0205(6) -0.0085(6)
C4 0.0373(9) 0.0423(10) 0.0419(9) -0.0035(7) 0.0145(7) 0.0002(7)
O3 0.0540(8) 0.0502(8) 0.0473(7) -0.0145(6) 0.0065(6) 0.0143(6)
C5 0.0378(9) 0.0491(10) 0.0432(10) 0.0040(8) 0.0088(7) 0.0043(8)
C6 0.0387(11) 0.082(2) 0.0680(14) -0.0063(10) -0.0033(9) 0.0030(12)

loop_
_atom_site_label
_atom_site_fract_x
_atom_site_fract_y
_atom_site_fract_z
_atom_site_U_iso_or_equiv
_atom_site_thermal_displace_type
_atom_site_calc_flag
_atom_site_refinement_flags
_atom_site_occupancy
_atom_site_disorder_group
_atom_site_type_symbol
O1 0.97411(11) 0.1539(2) 0.33620(8) 0.0489(4) Uani d . 1 . O
C1 1.0873(2) 0.2071(2) 0.34994(9) 0.0347(4) Uani d . 1 . C
N 1.19818(13) 0.1292(2) 0.34957(8) 0.0350(3) Uani d . 1 . N
H1A 1.1977(17) 0.034(3) 0.3307(10) 0.043 Uiso d . 1 . H
C2 1.31517(15) 0.2334(2) 0.36361(9) 0.0314(4) Uani d . 1 . C
C3 1.2574(2) 0.3919(2) 0.38714(11) 0.0431(4) Uani d . 1 . C
H3A 1.2970(2) 0.4149(2) 0.44344(11) 0.052 Uiso calc R 1 . H
H3B 1.2749(2) 0.4832(2) 0.35634(11) 0.052 Uiso calc R 1 . H
O2 1.11566(12) 0.36531(15) 0.37009(8) 0.0473(4) Uani d . 1 . O
C4 1.3572(2) 0.2524(2) 0.28779(10) 0.0399(4) Uani d . 1 . C
H4A 1.4388(2) 0.3163(2) 0.29985(10) 0.048 Uiso calc R 1 . H
H4B 1.3769(2) 0.1454(2) 0.27034(10) 0.048 Uiso calc R 1 . H
O3 1.25899(14) 0.3286(2) 0.22437(8) 0.0522(4) Uani d . 1 . O
H3C 1.185(2) 0.268(3) 0.2083(13) 0.061 Uiso d . 1 . H
C5 1.4297(2) 0.1625(2) 0.43090(10) 0.0440(4) Uani d . 1 . C
H5A 1.3987(2) 0.1482(2) 0.47763(10) 0.053 Uiso calc R 1 . H
H5B 1.4514(2) 0.0553(2) 0.41470(10) 0.053 Uiso calc R 1 . H
C6 1.5566(2) 0.2643(3) 0.45442(14) 0.0667(6) Uani d . 1 . C
H6A 1.6226(2) 0.2107(3) 0.49678(14) 0.100 Uiso calc R 1 . H
H6B 1.5373(2) 0.3698(3) 0.47219(14) 0.100 Uiso calc R 1 . H
H6C 1.5901(2) 0.2767(3) 0.40914(14) 0.100 Uiso calc R 1 . H

loop_
_atom_type_symbol
_atom_type_description
_atom_type_scat_dispersion_real
_atom_type_scat_dispersion_imag
_atom_type_scat_source
C C 0.0033 0.0016 'International Tables Vol C Tables 4.2.6.8 and 6.1.1.4'
H H 0.0000 0.0000 'International Tables Vol C Tables 4.2.6.8 and 6.1.1.4'
N N 0.0061 0.0033 'International Tables Vol C Tables 4.2.6.8 and 6.1.1.4'
O O 0.0106 0.0060 'International Tables Vol C Tables 4.2.6.8 and 6.1.1.4'

loop_
_geom_angle_atom_site_label_1
_geom_angle_atom_site_label_2
_geom_angle_atom_site_label_3
_geom_angle
_geom_angle_publ_flag
O1 C1 N 128.8(2) yes
O1 C1 O2 121.40(15) yes
N C1 O2 109.75(14) yes
C1 N C2 114.18(14) yes
N C2 C4 110.75(13) yes
N C2 C5 109.80(13) yes
C4 C2 C5 110.52(13) yes
N C2 C3 99.55(12) yes
C4 C2 C3 112.45(14) yes
C5 C2 C3 113.29(14) yes
O2 C3 C2 106.04(13) yes
C1 O2 C3 109.46(12) yes
O3 C4 C2 113.59(14) yes
C6 C5 C2 115.2(2) yes

loop_
_geom_bond_atom_site_label_1
_geom_bond_atom_site_label_2
_geom_bond_site_symmetry_2
_geom_bond_distance
_geom_bond_publ_flag
O1 C1 . 1.218(2) yes
C1 N . 1.324(2) yes
C1 O2 . 1.354(2) yes
N C2 . 1.453(2) yes
C2 C4 . 1.522(2) yes
C2 C5 . 1.530(2) yes
C2 C3 . 1.538(2) yes
C3 O2 . 1.440(2) yes
C4 O3 . 1.420(2) yes
C5 C6 . 1.519(3) yes

loop_
_geom_hbond_atom_site_label_D
_geom_hbond_atom_site_label_H
_geom_hbond_atom_site_label_A
_geom_hbond_site_symmetry_A
_geom_hbond_distance_DH
_geom_hbond_distance_HA
_geom_hbond_distance_DA
_geom_hbond_angle_DHA
N H1A O3 4_745 0.84(2) 2.06(2) 2.878(2) 164(2)
O3 H3C O1 2_755 0.89(2) 1.87(2) 2.759(2) 174(2)

loop_
_cod_related_entry_id
_cod_related_entry_database
_cod_related_entry_code
1 ChemSpider 9438571
